data_7042303
loop_
_publ_author_name
'Mutailipu, Miriding'
'Zhang, Min'
'Chen, Yanna'
'Lu, Xiaoquan'
'Pan, Shilie'

_publ_section_title
;
 The structural diversity of halogen-centered secondary building units:
 two new mixed-metal borate halides with deep-ultraviolet cut-off edges.
;
_journal_issue 15
_journal_name_full 'Dalton transactions (Cambridge, England : 2003)'
_journal_page_first 4923
_journal_page_last 4928
_journal_paper_doi 10.1039/c7dt00204a
_journal_volume 46
_journal_year 2017
_chemical_formula_sum 'B10 Ba4 Br F2 Na O18'
_chemical_formula_weight 1086.36
_chemical_name_systematic
; 
 ? 
;
_space_group_IT_number 14
_symmetry_cell_setting monoclinic
_symmetry_space_group_name_Hall '-P 2yn'
_symmetry_space_group_name_H-M 'P 1 21/n 1'
_atom_sites_solution_hydrogens none
_atom_sites_solution_primary direct
_atom_sites_solution_secondary difmap
_audit_creation_method SHELXL-97
_audit_update_record
;
2017-01-12 deposited with the CCDC.
2017-03-02 downloaded from the CCDC.
;
_cell_angle_alpha 90.00
_cell_angle_beta 91.862(9)
_cell_angle_gamma 90.00
_cell_formula_units_Z 2
_cell_length_a 6.7401(9)
_cell_length_b 11.4787(15)
_cell_length_c 11.5013(15)
_cell_measurement_reflns_used 3751
_cell_measurement_temperature 296(2)
_cell_measurement_theta_max 27.42
_cell_measurement_theta_min 3.46
_cell_volume 889.4(2)
_computing_cell_refinement 'Bruker SMART'
_computing_data_collection 'Bruker SMART'
_computing_data_reduction 'Bruker SAINT'
_computing_molecular_graphics 'Bruker SHELXTL'
_computing_publication_material 'Bruker SHELXTL'
_computing_structure_refinement 'Bruker SHELXTL'
_computing_structure_solution 'Bruker SHELXTL'
_diffrn_ambient_temperature 296(2)
_diffrn_measured_fraction_theta_full 0.998
_diffrn_measured_fraction_theta_max 0.998
_diffrn_measurement_device_type 'CCD area detector'
_diffrn_measurement_method 'phi and omega scans'
_diffrn_radiation_monochromator graphite
_diffrn_radiation_source 'fine-focus sealed tube'
_diffrn_radiation_type MoK\a
_diffrn_radiation_wavelength 0.71073
_diffrn_reflns_av_R_equivalents 0.0390
_diffrn_reflns_av_sigmaI/netI 0.0345
_diffrn_reflns_limit_h_max 8
_diffrn_reflns_limit_h_min -8
_diffrn_reflns_limit_k_max 14
_diffrn_reflns_limit_k_min -14
_diffrn_reflns_limit_l_max 14
_diffrn_reflns_limit_l_min -14
_diffrn_reflns_number 8972
_diffrn_reflns_theta_full 27.48
_diffrn_reflns_theta_max 27.48
_diffrn_reflns_theta_min 2.51
_exptl_absorpt_coefficient_mu 11.125
_exptl_absorpt_correction_T_max 0.4376
_exptl_absorpt_correction_T_min 0.3715
_exptl_absorpt_correction_type numerical
_exptl_absorpt_process_details face-indexed
_exptl_crystal_colour colourless
_exptl_crystal_density_diffrn 4.057
_exptl_crystal_density_method 'not measured'
_exptl_crystal_description block
_exptl_crystal_F_000 964
_exptl_crystal_size_max 0.11
_exptl_crystal_size_mid 0.10
_exptl_crystal_size_min 0.09
_refine_diff_density_max 1.092
_refine_diff_density_min -0.843
_refine_diff_density_rms 0.188
_refine_ls_extinction_coef 0.0132(3)
_refine_ls_extinction_expression Fc^*^=kFc[1+0.001xFc^2^\l^3^/sin(2\q)]^-1/4^
_refine_ls_extinction_method SHELXL
_refine_ls_goodness_of_fit_ref 1.062
_refine_ls_hydrogen_treatment none
_refine_ls_matrix_type full
_refine_ls_number_parameters 167
_refine_ls_number_reflns 2029
_refine_ls_number_restraints 0
_refine_ls_restrained_S_all 1.062
_refine_ls_R_factor_all 0.0264
_refine_ls_R_factor_gt 0.0221
_refine_ls_shift/su_max 0.001
_refine_ls_shift/su_mean 0.000
_refine_ls_structure_factor_coef Fsqd
_refine_ls_weighting_details 'calc w=1/[\s^2^(Fo^2^)+(0.0213P)^2^+0.0000P] where P=(Fo^2^+2Fc^2^)/3'
_refine_ls_weighting_scheme calc
_refine_ls_wR_factor_gt 0.0464
_refine_ls_wR_factor_ref 0.0478
_reflns_number_gt 1805
_reflns_number_total 2029
_reflns_threshold_expression >2sigma(I)
_cod_data_source_file c7dt00204a2.cif
_cod_data_source_block 2
_cod_depositor_comments
;
The following automatic conversions were performed:

'_symmetry_cell_setting' value 'Monoclinic' changed to 'monoclinic'
according to
/home/data/users/saulius/crontab/automatic-downloads/rss-feeds/RSC/lib/dictionaries/cif_core.dic
dictionary named 'cif_core.dic' version 2.4.2 from 2011-04-26.

Automatic conversion script
Id: cif_fix_values 4973 2017-02-22 13:04:09Z antanas 

 Adding full bibliography for 7042302--7042303.cif.
;
_cod_original_sg_symbol_H-M 'P2(1)/n  '
_cod_database_code 7042303

loop_
_symmetry_equiv_pos_as_xyz
'x, y, z'
'-x+1/2, y+1/2, -z+1/2'
'-x, -y, -z'
'x-1/2, -y-1/2, z-1/2'

loop_
_atom_site_label
_atom_site_type_symbol
_atom_site_fract_x
_atom_site_fract_y
_atom_site_fract_z
_atom_site_U_iso_or_equiv
_atom_site_adp_type
_atom_site_occupancy
_atom_site_symmetry_multiplicity
_atom_site_calc_flag
_atom_site_refinement_flags
Ba1 Ba 0.00214(3) 0.46740(2) 0.80306(2) 0.01164(9) Uani 1 1 d .
Ba2 Ba 0.16740(3) 0.20980(2) 1.03117(2) 0.01063(9) Uani 1 1 d .
Na1 Na -0.5000 0.5000 1.0000 0.0172(5) Uani 1 2 d S
B1 B 0.4992(7) 0.5089(4) 0.7424(4) 0.0108(9) Uani 1 1 d .
B2 B -0.0396(7) 0.2183(4) 1.3000(4) 0.0091(9) Uani 1 1 d .
B3 B 0.6897(7) 0.2730(4) 0.9726(4) 0.0100(9) Uani 1 1 d .
B4 B 0.3038(7) 0.3096(4) 1.2864(4) 0.0106(10) Uani 1 1 d .
B5 B 0.1414(7) 0.2009(4) 0.6950(4) 0.0093(9) Uani 1 1 d .
O1 O 0.4336(4) 0.2603(2) 1.1979(2) 0.0080(6) Uani 1 1 d .
O2 O -0.0934(4) 0.6957(2) 0.7482(2) 0.0099(6) Uani 1 1 d .
O3 O 0.3571(4) 0.5682(2) 0.8007(2) 0.0146(6) Uani 1 1 d .
O4 O 0.0065(5) 0.1084(2) 1.2354(3) 0.0190(7) Uani 1 1 d .
O5 O 0.5052(4) 0.3017(2) 0.9280(2) 0.0101(6) Uani 1 1 d .
O6 O 0.2528(4) 0.2510(2) 0.7929(2) 0.0118(6) Uani 1 1 d .
O7 O -0.2589(4) 0.2708(2) 1.0871(2) 0.0126(6) Uani 1 1 d .
O8 O -0.1583(4) 0.2559(3) 0.8976(2) 0.0124(6) Uani 1 1 d .
O9 O -0.3512(4) 0.5670(2) 0.6909(3) 0.0169(7) Uani 1 1 d .
F1 F -0.1833(3) 0.5584(2) 0.97768(19) 0.0168(5) Uani 1 1 d .
Br1 Br 0.0000 0.5000 0.5000 0.02441(17) Uani 1 2 d S

loop_
_atom_site_aniso_label
_atom_site_aniso_U_11
_atom_site_aniso_U_22
_atom_site_aniso_U_33
_atom_site_aniso_U_23
_atom_site_aniso_U_13
_atom_site_aniso_U_12
Ba1 0.01115(14) 0.01025(16) 0.01351(15) 0.00089(9) 0.00045(10) -0.00020(9)
Ba2 0.01075(14) 0.01272(16) 0.00829(14) 0.00039(9) -0.00152(9) 0.00183(10)
Na1 0.0167(13) 0.0179(13) 0.0172(13) -0.0015(10) 0.0010(10) -0.0005(10)
B1 0.009(2) 0.014(3) 0.009(2) -0.0028(19) -0.0039(17) 0.0001(19)
B2 0.011(2) 0.008(2) 0.008(2) 0.0022(17) 0.0024(17) 0.0012(18)
B3 0.011(2) 0.007(2) 0.012(2) 0.0012(18) -0.0003(18) -0.0012(18)
B4 0.011(2) 0.013(3) 0.007(2) 0.0018(17) -0.0017(18) -0.0014(18)
B5 0.007(2) 0.013(3) 0.008(2) 0.0022(17) 0.0011(17) -0.0011(18)
O1 0.0077(13) 0.0098(14) 0.0066(13) -0.0009(11) 0.0009(10) -0.0010(11)
O2 0.0081(14) 0.0093(15) 0.0123(15) 0.0039(11) 0.0008(11) -0.0002(11)
O3 0.0140(15) 0.0094(15) 0.0205(16) -0.0012(12) 0.0024(12) -0.0023(12)
O4 0.0339(19) 0.0077(16) 0.0159(16) -0.0012(12) 0.0083(14) 0.0012(13)
O5 0.0098(14) 0.0124(16) 0.0078(14) -0.0035(11) -0.0020(11) 0.0013(11)
O6 0.0088(14) 0.0196(16) 0.0069(14) -0.0026(12) -0.0002(11) 0.0010(12)
O7 0.0096(14) 0.0199(16) 0.0082(14) -0.0001(12) -0.0004(11) 0.0033(12)
O8 0.0076(13) 0.0211(17) 0.0084(14) -0.0033(12) 0.0000(11) -0.0002(12)
O9 0.0160(15) 0.0134(16) 0.0216(16) -0.0061(13) 0.0084(13) -0.0028(13)
F1 0.0174(13) 0.0162(14) 0.0168(13) 0.0016(10) 0.0017(10) 0.0030(10)
Br1 0.0327(4) 0.0189(4) 0.0223(4) -0.0039(3) 0.0107(3) -0.0085(3)

loop_
_atom_type_symbol
_atom_type_description
_atom_type_scat_dispersion_real
_atom_type_scat_dispersion_imag
_atom_type_scat_source
B B 0.0013 0.0007 'International Tables Vol C Tables 4.2.6.8 and 6.1.1.4'
O O 0.0106 0.0060 'International Tables Vol C Tables 4.2.6.8 and 6.1.1.4'
F F 0.0171 0.0103 'International Tables Vol C Tables 4.2.6.8 and 6.1.1.4'
Na Na 0.0362 0.0249 'International Tables Vol C Tables 4.2.6.8 and 6.1.1.4'
Br Br -0.2901 2.4595 'International Tables Vol C Tables 4.2.6.8 and 6.1.1.4'
Ba Ba -0.3244 2.2819 'International Tables Vol C Tables 4.2.6.8 and 6.1.1.4'

loop_
_geom_angle_atom_site_label_1
_geom_angle_atom_site_label_2
_geom_angle_atom_site_label_3
_geom_angle
_geom_angle_site_symmetry_1
_geom_angle_site_symmetry_3
F1 Ba1 O3 106.65(8) . .
F1 Ba1 O2 71.55(8) . .
O3 Ba1 O2 77.78(8) . .
F1 Ba1 F1 63.49(8) . 3_567
O3 Ba1 F1 71.76(8) . 3_567
O2 Ba1 F1 113.58(7) . 3_567
F1 Ba1 O8 81.52(8) . .
O3 Ba1 O8 135.94(8) . .
O2 Ba1 O8 142.73(8) . .
F1 Ba1 O8 74.19(7) 3_567 .
F1 Ba1 O9 77.21(7) . .
O3 Ba1 O9 123.31(8) . .
O2 Ba1 O9 49.05(8) . .
F1 Ba1 O9 140.70(7) 3_567 .
O8 Ba1 O9 100.75(8) . .
F1 Ba1 O1 127.15(7) . 4_565
O3 Ba1 O1 121.16(8) . 4_565
O2 Ba1 O1 136.32(7) . 4_565
F1 Ba1 O1 109.87(7) 3_567 4_565
O8 Ba1 O1 49.04(7) . 4_565
O9 Ba1 O1 92.99(8) . 4_565
F1 Ba1 O6 129.95(7) . .
O3 Ba1 O6 81.50(8) . .
O2 Ba1 O6 154.17(8) . .
F1 Ba1 O6 73.53(7) 3_567 .
O8 Ba1 O6 62.46(8) . .
O9 Ba1 O6 139.54(7) . .
O1 Ba1 O6 47.49(7) 4_565 .
F1 Ba1 B4 68.55(9) . 3_567
O3 Ba1 B4 101.82(10) . 3_567
O2 Ba1 B4 24.48(9) . 3_567
F1 Ba1 B4 126.48(9) 3_567 3_567
O8 Ba1 B4 120.86(10) . 3_567
O9 Ba1 B4 25.26(9) . 3_567
O1 Ba1 B4 117.42(9) 4_565 3_567
O6 Ba1 B4 159.88(9) . 3_567
F1 Ba1 B4 102.50(10) . 4_565
O3 Ba1 B4 138.36(10) . 4_565
O2 Ba1 B4 140.61(9) . 4_565
F1 Ba1 B4 96.30(9) 3_567 4_565
O8 Ba1 B4 25.38(9) . 4_565
O9 Ba1 B4 91.57(9) . 4_565
O1 Ba1 B4 25.02(9) 4_565 4_565
O6 Ba1 B4 56.93(9) . 4_565
B4 Ba1 B4 116.33(3) 3_567 4_565
F1 Ba1 B1 67.16(9) . 1_455
O3 Ba1 B1 144.24(10) . 1_455
O2 Ba1 B1 66.77(10) . 1_455
F1 Ba1 B1 126.43(9) 3_567 1_455
O8 Ba1 B1 79.37(10) . 1_455
O9 Ba1 B1 22.47(10) . 1_455
O1 Ba1 B1 84.20(9) 4_565 1_455
O6 Ba1 B1 130.65(10) . 1_455
B4 Ba1 B1 42.48(11) 3_567 1_455
B4 Ba1 B1 75.01(11) 4_565 1_455
F1 Ba1 B1 125.92(9) . .
O3 Ba1 B1 20.77(10) . .
O2 Ba1 B1 92.47(10) . .
F1 Ba1 B1 78.40(9) 3_567 .
O8 Ba1 B1 124.50(9) . .
O9 Ba1 B1 129.65(10) . .
O1 Ba1 B1 100.41(9) 4_565 .
O6 Ba1 B1 63.85(10) . .
B4 Ba1 B1 114.33(11) 3_567 .
B4 Ba1 B1 119.28(11) 4_565 .
B1 Ba1 B1 151.87(15) 1_455 .
O1 Ba2 F1 77.39(7) . 3_567
O1 Ba2 O8 153.07(8) . .
F1 Ba2 O8 79.34(8) 3_567 .
O1 Ba2 O5 71.59(8) . .
F1 Ba2 O5 64.82(7) 3_567 .
O8 Ba2 O5 110.04(8) . .
O1 Ba2 O2 53.07(8) . 3_567
F1 Ba2 O2 70.05(7) 3_567 3_567
O8 Ba2 O2 105.86(8) . 3_567
O5 Ba2 O2 113.93(8) . 3_567
O1 Ba2 O6 120.36(8) . .
F1 Ba2 O6 77.79(7) 3_567 .
O8 Ba2 O6 66.80(8) . .
O5 Ba2 O6 48.78(8) . .
O2 Ba2 O6 147.83(8) 3_567 .
O1 Ba2 O4 76.16(8) . .
F1 Ba2 O4 116.97(7) 3_567 .
O8 Ba2 O4 102.97(9) . .
O5 Ba2 O4 146.38(8) . .
O2 Ba2 O4 48.37(8) 3_567 .
O6 Ba2 O4 161.18(8) . .
O1 Ba2 O7 114.73(8) . .
F1 Ba2 O7 79.51(7) 3_567 .
O8 Ba2 O7 46.97(7) . .
O5 Ba2 O7 141.85(7) . .
O2 Ba2 O7 61.70(7) 3_567 .
O6 Ba2 O7 112.65(7) . .
O4 Ba2 O7 62.35(8) . .
O1 Ba2 Br1 78.05(6) . 2_546
F1 Ba2 Br1 133.82(5) 3_567 2_546
O8 Ba2 Br1 128.51(6) . 2_546
O5 Ba2 Br1 70.54(5) . 2_546
O2 Ba2 Br1 121.10(5) 3_567 2_546
O6 Ba2 Br1 81.87(6) . 2_546
O4 Ba2 Br1 93.94(6) . 2_546
O7 Ba2 Br1 146.62(5) . 2_546
O1 Ba2 B3 136.31(10) . 1_455
F1 Ba2 B3 79.38(9) 3_567 1_455
O8 Ba2 B3 23.20(10) . 1_455
O5 Ba2 B3 128.43(9) . 1_455
O2 Ba2 B3 84.31(10) 3_567 1_455
O6 Ba2 B3 89.63(10) . 1_455
O4 Ba2 B3 82.30(10) . 1_455
O7 Ba2 B3 23.80(9) . 1_455
Br1 Ba2 B3 141.67(8) 2_546 1_455
O1 Ba2 B2 96.56(10) . 4_665
F1 Ba2 B2 73.03(9) 3_567 4_665
O8 Ba2 B2 89.42(10) . 4_665
O5 Ba2 B2 25.22(9) . 4_665
O2 Ba2 B2 136.18(9) 3_567 4_665
O6 Ba2 B2 24.02(9) . 4_665
O4 Ba2 B2 165.12(10) . 4_665
O7 Ba2 B2 132.27(9) . 4_665
Br1 Ba2 B2 71.68(8) 2_546 4_665
B3 Ba2 B2 111.25(11) 1_455 4_665
O1 Ba2 Na1 61.21(6) . 1_655
F1 Ba2 Na1 31.76(5) 3_567 1_655
O8 Ba2 Na1 103.42(6) . 1_655
O5 Ba2 Na1 36.12(5) . 1_655
O2 Ba2 Na1 82.96(5) 3_567 1_655
O6 Ba2 Na1 69.43(6) . 1_655
O4 Ba2 Na1 129.33(6) . 1_655
O7 Ba2 Na1 111.05(5) . 1_655
Br1 Ba2 Na1 102.135(12) 2_546 1_655
B3 Ba2 Na1 109.67(8) 1_455 1_655
B2 Ba2 Na1 53.36(7) 4_665 1_655
F1 Na1 F1 180.0 . 3_467
F1 Na1 O5 77.53(9) . 3_567
F1 Na1 O5 102.47(9) 3_467 3_567
F1 Na1 O5 102.47(9) . 1_455
F1 Na1 O5 77.53(9) 3_467 1_455
O5 Na1 O5 180.000(1) 3_567 1_455
F1 Na1 O3 97.80(8) . 1_455
F1 Na1 O3 82.20(8) 3_467 1_455
O5 Na1 O3 90.55(9) 3_567 1_455
O5 Na1 O3 89.45(9) 1_455 1_455
F1 Na1 O3 82.20(8) . 3_567
F1 Na1 O3 97.80(8) 3_467 3_567
O5 Na1 O3 89.45(9) 3_567 3_567
O5 Na1 O3 90.55(9) 1_455 3_567
O3 Na1 O3 180.00(12) 1_455 3_567
F1 Na1 B3 99.53(11) . 3_567
F1 Na1 B3 80.47(11) 3_467 3_567
O5 Na1 B3 27.71(10) 3_567 3_567
O5 Na1 B3 152.29(11) 1_455 3_567
O3 Na1 B3 70.94(11) 1_455 3_567
O3 Na1 B3 109.06(11) 3_567 3_567
F1 Na1 B3 80.47(11) . 1_455
F1 Na1 B3 99.53(11) 3_467 1_455
O5 Na1 B3 152.29(11) 3_567 1_455
O5 Na1 B3 27.71(10) 1_455 1_455
O3 Na1 B3 109.06(11) 1_455 1_455
O3 Na1 B3 70.94(11) 3_567 1_455
B3 Na1 B3 180.00(18) 3_567 1_455
F1 Na1 B1 81.21(11) . 1_455
F1 Na1 B1 98.79(11) 3_467 1_455
O5 Na1 B1 108.04(11) 3_567 1_455
O5 Na1 B1 71.96(11) 1_455 1_455
O3 Na1 B1 27.47(11) 1_455 1_455
O3 Na1 B1 152.53(11) 3_567 1_455
B3 Na1 B1 95.20(13) 3_567 1_455
B3 Na1 B1 84.80(13) 1_455 1_455
F1 Na1 B1 98.79(11) . 3_567
F1 Na1 B1 81.21(11) 3_467 3_567
O5 Na1 B1 71.96(11) 3_567 3_567
O5 Na1 B1 108.04(11) 1_455 3_567
O3 Na1 B1 152.53(11) 1_455 3_567
O3 Na1 B1 27.47(11) 3_567 3_567
B3 Na1 B1 84.80(13) 3_567 3_567
B3 Na1 B1 95.20(13) 1_455 3_567
B1 Na1 B1 180.00(18) 1_455 3_567
F1 Na1 Ba1 42.22(6) . 3_567
F1 Na1 Ba1 137.78(6) 3_467 3_567
O5 Na1 Ba1 74.93(6) 3_567 3_567
O5 Na1 Ba1 105.07(6) 1_455 3_567
O3 Na1 Ba1 139.13(6) 1_455 3_567
O3 Na1 Ba1 40.87(6) 3_567 3_567
B3 Na1 Ba1 102.53(9) 3_567 3_567
B3 Na1 Ba1 77.47(9) 1_455 3_567
B1 Na1 Ba1 122.43(9) 1_455 3_567
B1 Na1 Ba1 57.57(9) 3_567 3_567
F1 Na1 Ba1 137.78(6) . 1_455
F1 Na1 Ba1 42.22(6) 3_467 1_455
O5 Na1 Ba1 105.07(6) 3_567 1_455
O5 Na1 Ba1 74.93(6) 1_455 1_455
O3 Na1 Ba1 40.87(6) 1_455 1_455
O3 Na1 Ba1 139.13(6) 3_567 1_455
B3 Na1 Ba1 77.47(9) 3_567 1_455
B3 Na1 Ba1 102.53(9) 1_455 1_455
B1 Na1 Ba1 57.57(9) 1_455 1_455
B1 Na1 Ba1 122.43(9) 3_567 1_455
Ba1 Na1 Ba1 180.0 3_567 1_455
O4 B1 O9 115.7(4) 4_665 1_655
O4 B1 O3 123.6(4) 4_665 .
O9 B1 O3 120.7(4) 1_655 .
O4 B1 Na1 91.5(3) 4_665 1_655
O9 B1 Na1 118.4(3) 1_655 1_655
O3 B1 Na1 60.4(2) . 1_655
O4 B1 Ba1 80.7(2) 4_665 1_655
O9 B1 Ba1 54.7(2) 1_655 1_655
O3 B1 Ba1 131.6(3) . 1_655
Na1 B1 Ba1 79.89(10) 1_655 1_655
O4 B1 Ba1 85.0(2) 4_665 .
O9 B1 Ba1 152.5(3) 1_655 .
O3 B1 Ba1 43.56(19) . .
Na1 B1 Ba1 76.42(11) 1_655 .
Ba1 B1 Ba1 151.87(15) 1_655 .
O6 B2 O2 115.0(3) 4_566 3_567
O6 B2 O4 113.2(3) 4_566 .
O2 B2 O4 104.0(3) 3_567 .
O6 B2 O5 104.7(3) 4_566 4_566
O2 B2 O5 111.6(3) 3_567 4_566
O4 B2 O5 108.4(3) . 4_566
O6 B2 Ba2 53.74(18) 4_566 4_566
O2 B2 Ba2 120.3(3) 3_567 4_566
O4 B2 Ba2 135.4(3) . 4_566
O5 B2 Ba2 52.32(17) 4_566 4_566
O7 B3 O5 124.8(4) 1_655 .
O7 B3 O8 115.9(4) 1_655 1_655
O5 B3 O8 119.1(4) . 1_655
O7 B3 Na1 90.6(2) 1_655 1_655
O5 B3 Na1 55.3(2) . 1_655
O8 B3 Na1 122.2(3) 1_655 1_655
O7 B3 Ba2 65.5(2) 1_655 1_655
O5 B3 Ba2 169.4(3) . 1_655
O8 B3 Ba2 50.49(19) 1_655 1_655
Na1 B3 Ba2 126.33(15) 1_655 1_655
O2 B4 O9 106.9(3) 3_567 3_567
O2 B4 O1 112.8(3) 3_567 .
O9 B4 O1 111.1(3) 3_567 .
O2 B4 O8 110.4(3) 3_567 4_666
O9 B4 O8 107.5(3) 3_567 4_666
O1 B4 O8 107.9(3) . 4_666
O2 B4 Ba1 51.67(18) 3_567 3_567
O9 B4 Ba1 57.29(19) 3_567 3_567
O1 B4 Ba1 116.3(2) . 3_567
O8 B4 Ba1 135.7(3) 4_666 3_567
O2 B4 Ba1 110.3(2) 3_567 4_666
O9 B4 Ba1 142.6(3) 3_567 4_666
O1 B4 Ba1 56.52(18) . 4_666
O8 B4 Ba1 55.64(19) 4_666 4_666
Ba1 B4 Ba1 158.99(15) 3_567 4_666
O6 B5 O7 109.2(3) . 4_665
O6 B5 O1 109.3(3) . 4_565
O7 B5 O1 114.5(3) 4_665 4_565
O6 B5 O3 111.6(3) . 2_546
O7 B5 O3 104.2(3) 4_665 2_546
O1 B5 O3 107.9(3) 4_565 2_546
B5 O1 B4 119.1(3) 4_666 .
B5 O1 Ba2 132.3(2) 4_666 .
B4 O1 Ba2 100.4(2) . .
B5 O1 Ba1 98.2(2) 4_666 4_666
B4 O1 Ba1 98.5(2) . 4_666
Ba2 O1 Ba1 101.47(8) . 4_666
B2 O2 B4 121.9(3) 3_567 3_567
B2 O2 Ba1 126.0(2) 3_567 .
B4 O2 Ba1 103.9(2) 3_567 .
B2 O2 Ba2 102.2(2) 3_567 3_567
B4 O2 Ba2 93.6(2) 3_567 3_567
Ba1 O2 Ba2 101.87(8) . 3_567
B1 O3 B5 120.6(3) . 2_556
B1 O3 Na1 92.1(2) . 1_655
B5 O3 Na1 105.8(2) 2_556 1_655
B1 O3 Ba1 115.7(3) . .
B5 O3 Ba1 116.1(2) 2_556 .
Na1 O3 Ba1 99.73(9) 1_655 .
B1 O4 B2 143.2(3) 4_566 .
B1 O4 Ba2 118.0(3) 4_566 .
B2 O4 Ba2 98.8(2) . .
B3 O5 B2 118.6(3) . 4_665
B3 O5 Na1 96.9(2) . 1_655
B2 O5 Na1 118.1(2) 4_665 1_655
B3 O5 Ba2 119.4(2) . .
B2 O5 Ba2 102.5(2) 4_665 .
Na1 O5 Ba2 100.81(9) 1_655 .
B2 O6 B5 128.0(3) 4_665 .
B2 O6 Ba2 102.2(2) 4_665 .
B5 O6 Ba2 124.3(2) . .
B2 O6 Ba1 110.0(2) 4_665 .
B5 O6 Ba1 94.6(2) . .
Ba2 O6 Ba1 88.21(7) . .
B3 O7 B5 135.3(3) 1_455 4_566
B3 O7 Ba2 90.7(2) 1_455 .
B5 O7 Ba2 133.7(2) 4_566 .
B3 O8 B4 119.8(3) 1_455 4_565
B3 O8 Ba2 106.3(2) 1_455 .
B4 O8 Ba2 120.1(2) 4_565 .
B3 O8 Ba1 114.4(2) 1_455 .
B4 O8 Ba1 99.0(2) 4_565 .
Ba2 O8 Ba1 94.11(8) . .
B1 O9 B4 123.6(3) 1_455 3_567
B1 O9 Ba1 102.8(3) 1_455 .
B4 O9 Ba1 97.4(2) 3_567 .
Na1 F1 Ba1 116.43(9) . .
Na1 F1 Ba2 109.89(9) . 3_567
Ba1 F1 Ba2 110.39(8) . 3_567
Na1 F1 Ba1 104.70(8) . 3_567
Ba1 F1 Ba1 116.51(8) . 3_567
Ba2 F1 Ba1 97.12(7) 3_567 3_567
Ba2 Br1 Ba2 180.0 2_556 4_565
Ba2 Br1 Ba1 101.770(8) 2_556 .
Ba2 Br1 Ba1 78.230(8) 4_565 .
Ba2 Br1 Ba1 78.231(8) 2_556 3_566
Ba2 Br1 Ba1 101.769(8) 4_565 3_566
Ba1 Br1 Ba1 180.0 . 3_566

loop_
_geom_bond_atom_site_label_1
_geom_bond_atom_site_label_2
_geom_bond_distance
_geom_bond_site_symmetry_2
Ba1 F1 2.618(2) .
Ba1 O3 2.659(3) .
Ba1 O2 2.767(3) .
Ba1 F1 2.782(2) 3_567
Ba1 O8 2.885(3) .
Ba1 O9 2.906(3) .
Ba1 O1 2.911(3) 4_565
Ba1 O6 3.008(3) .
Ba1 B4 3.424(5) 3_567
Ba1 B4 3.452(5) 4_565
Ba1 B1 3.471(5) 1_455
Ba1 B1 3.477(5) .
Ba2 O1 2.648(3) .
Ba2 F1 2.664(2) 3_567
Ba2 O8 2.691(3) .
Ba2 O5 2.807(3) .
Ba2 O2 2.819(3) 3_567
Ba2 O6 2.857(3) .
Ba2 O4 2.866(3) .
Ba2 O7 3.046(3) .
Ba2 Br1 3.3175(4) 2_546
Ba2 B3 3.348(5) 1_455
Ba2 B2 3.463(5) 4_665
Ba2 Na1 4.0377(5) 1_655
Na1 F1 2.260(2) .
Na1 F1 2.260(2) 3_467
Na1 O5 2.423(3) 3_567
Na1 O5 2.423(3) 1_455
Na1 O3 2.579(3) 1_455
Na1 O3 2.579(3) 3_567
Na1 B3 2.924(5) 3_567
Na1 B3 2.924(5) 1_455
Na1 B1 2.964(5) 1_455
Na1 B1 2.964(5) 3_567
Na1 Ba1 4.0046(5) 3_567
Na1 Ba1 4.0046(6) 1_455
B1 O4 1.350(6) 4_665
B1 O9 1.361(5) 1_655
B1 O3 1.368(5) .
B1 Na1 2.964(5) 1_655
B1 Ba1 3.471(5) 1_655
B2 O6 1.443(5) 4_566
B2 O2 1.455(5) 3_567
B2 O4 1.502(5) .
B2 O5 1.511(5) 4_566
B2 Ba2 3.463(4) 4_566
B3 O7 1.351(5) 1_655
B3 O5 1.370(5) .
B3 O8 1.374(5) 1_655
B3 Na1 2.924(5) 1_655
B3 Ba2 3.348(5) 1_655
B4 O2 1.461(5) 3_567
B4 O9 1.473(5) 3_567
B4 O1 1.476(5) .
B4 O8 1.498(5) 4_666
B4 Ba1 3.424(5) 3_567
B4 Ba1 3.452(5) 4_666
B5 O6 1.452(5) .
B5 O7 1.467(5) 4_665
B5 O1 1.471(5) 4_565
B5 O3 1.524(5) 2_546
O1 B5 1.471(5) 4_666
O1 Ba1 2.911(3) 4_666
O2 B2 1.455(5) 3_567
O2 B4 1.461(5) 3_567
O2 Ba2 2.819(3) 3_567
O3 B5 1.524(5) 2_556
O3 Na1 2.579(3) 1_655
O4 B1 1.350(6) 4_566
O5 B2 1.511(5) 4_665
O5 Na1 2.423(3) 1_655
O6 B2 1.443(5) 4_665
O7 B3 1.351(5) 1_455
O7 B5 1.467(5) 4_566
O8 B3 1.374(5) 1_455
O8 B4 1.498(5) 4_565
O9 B1 1.361(5) 1_455
O9 B4 1.473(5) 3_567
F1 Ba2 2.664(2) 3_567
F1 Ba1 2.782(2) 3_567
Br1 Ba2 3.3175(4) 2_556
Br1 Ba2 3.3175(4) 4_565
Br1 Ba1 3.5052(5) 3_566
